data_2109010
loop_
_publ_author_name
'Langer, Dominik'
'Wicher, Barbara'
'Bendzinska-Berus, Wioletta'
'Bednarczyk-Cwynar, Barbara'
'Tykarska, Ewa'

_publ_section_title
;
 Insights into isostructural and non-isostructural crystals of esters of
 oleanolic acid and its 11-oxo derivatives
;
_journal_issue 4
_journal_name_full 'Acta Crystallographica Section B'
_journal_page_first
;
;
_journal_paper_doi 10.1107/S2052520622005972
_journal_volume 78
_journal_year 2022
_chemical_absolute_configuration syn
_chemical_formula_moiety 'C32 H52 O3'
_chemical_formula_sum 'C32 H52 O3'
_chemical_formula_weight 484.73
_chemical_name_common
;
ethyl ester of oleanolic acid
;
_space_group_crystal_system triclinic
_space_group_IT_number 1
_space_group_name_Hall 'P 1'
_space_group_name_H-M_alt 'P 1'
_atom_sites_solution_hydrogens geom
_audit_creation_date 2020-03-03
_audit_creation_method
;
Olex2 1.2
(compiled 2018.05.29 svn.r3508 for OlexSys, GUI svn.r5506)
;
_cell_angle_alpha 92.456(2)
_cell_angle_beta 94.221(2)
_cell_angle_gamma 98.518(2)
_cell_formula_units_Z 2
_cell_length_a 7.14840(10)
_cell_length_b 13.3087(3)
_cell_length_c 15.0523(3)
_cell_measurement_reflns_used 23217
_cell_measurement_temperature 130(2)
_cell_measurement_theta_max 76.2710
_cell_measurement_theta_min 2.8910
_cell_volume 1410.28(5)
_computing_cell_refinement 'CrysAlisPro 1.171.38.43 (Rigaku OD, 2015)'
_computing_data_collection 'CrysAlisPro 1.171.38.43 (Rigaku OD, 2015)'
_computing_data_reduction 'CrysAlisPro 1.171.38.43 (Rigaku OD, 2015)'
_computing_molecular_graphics 'Olex2 (Dolomanov et al., 2009)'
_computing_publication_material 'Olex2 (Dolomanov et al., 2009)'
_computing_structure_refinement 'ShelXL (Sheldrick, 2015)'
_computing_structure_solution 'SIR2004 (Burla et al., 2005)'
_diffrn_ambient_temperature 130.15
_diffrn_detector_area_resol_mean 10.3991
_diffrn_measured_fraction_theta_full 0.999
_diffrn_measured_fraction_theta_max 0.999
_diffrn_measurement_device_type 'SuperNova, Dual, Cu at zero, Atlas'
_diffrn_measurement_method '\w scans'
_diffrn_radiation_type CuK\a
_diffrn_radiation_wavelength 1.54184
_diffrn_reflns_av_R_equivalents 0.0239
_diffrn_reflns_av_unetI/netI 0.0193
_diffrn_reflns_Laue_measured_fraction_full 0.999
_diffrn_reflns_Laue_measured_fraction_max 0.999
_diffrn_reflns_limit_h_max 8
_diffrn_reflns_limit_h_min -8
_diffrn_reflns_limit_k_max 16
_diffrn_reflns_limit_k_min -16
_diffrn_reflns_limit_l_max 18
_diffrn_reflns_limit_l_min -18
_diffrn_reflns_number 34437
_diffrn_reflns_point_group_measured_fraction_full 0.888
_diffrn_reflns_point_group_measured_fraction_max 0.883
_diffrn_reflns_theta_full 67.684
_diffrn_reflns_theta_max 74.496
_diffrn_reflns_theta_min 2.948
_diffrn_source 'SuperNova (Cu) X-ray Source'
_exptl_absorpt_coefficient_mu 0.542
_exptl_absorpt_correction_T_max 1.000
_exptl_absorpt_correction_T_min 0.726
_exptl_absorpt_correction_type multi-scan
_exptl_absorpt_process_details
;
CrysAlisPro 1.171.38.43 (Rigaku Oxford Diffraction, 2015)
Empirical absorption correction using spherical harmonics,
 implemented in SCALE3 ABSPACK scaling algorithm.
;
_exptl_crystal_colour yellow
_exptl_crystal_density_diffrn 1.142
_exptl_crystal_description block
_exptl_crystal_F_000 536
_exptl_crystal_size_max 0.5
_exptl_crystal_size_mid 0.2
_exptl_crystal_size_min 0.2
_refine_diff_density_max 0.267
_refine_diff_density_min -0.266
_refine_diff_density_rms 0.046
_refine_ls_abs_structure_details
;
 Flack x determined using 4330 quotients [(I+)-(I-)]/[(I+)+(I-)]
 (Parsons, Flack and Wagner, Acta Cryst. B69 (2013) 249-259).
;
_refine_ls_abs_structure_Flack 0.00(5)
_refine_ls_extinction_method none
_refine_ls_goodness_of_fit_ref 1.025
_refine_ls_hydrogen_treatment constr
_refine_ls_matrix_type full
_refine_ls_number_parameters 664
_refine_ls_number_reflns 10183
_refine_ls_number_restraints 7
_refine_ls_restrained_S_all 1.027
_refine_ls_R_factor_all 0.0353
_refine_ls_R_factor_gt 0.0349
_refine_ls_shift/su_max 0.000
_refine_ls_shift/su_mean 0.000
_refine_ls_structure_factor_coef Fsqd
_refine_ls_weighting_details 'w=1/[\s^2^(Fo^2^)+(0.0588P)^2^+0.2518P] where P=(Fo^2^+2Fc^2^)/3'
_refine_ls_weighting_scheme calc
_refine_ls_wR_factor_gt 0.0924
_refine_ls_wR_factor_ref 0.0927
_reflns_Friedel_coverage 0.767
_reflns_Friedel_fraction_full 0.776
_reflns_Friedel_fraction_max 0.767
_reflns_number_gt 10113
_reflns_number_total 10183
_reflns_threshold_expression 'I > 2\s(I)'
_cod_data_source_file rm5063sup1.cif
_cod_data_source_block 2_ethyl_OA
_cod_database_code 2109010
_publcif_datablock.id {5376bf85-9e17-47ea-9ac5-6ed14502a055}

_shelx_shelxl_version_number 2018/3
_shelx_space_group_comment
;
The symmetry employed for this shelxl refinement is uniquely defined
by the following loop, which should always be used as a source of
symmetry information in preference to the above space-group names.
They are only intended as comments.
;
_shelx_estimated_absorpt_t_max 0.899
_shelx_estimated_absorpt_t_min 0.773
_olex2_refinement_description
;
1. Fixed Uiso
 At 1.2 times of:
  All C(H) groups, All C(H,H) groups, All O(H) groups
 At 1.5 times of:
  All C(H,H,H) groups
2. Restrained distances
 C17A-C28A = C17A-C28C
 1.5 with sigma of 0.01
 C28A-O29A = C28C-O29C
 1.35 with sigma of 0.01
3. Uiso/Uaniso restraints and constraints
Uanis(O28A) = Uanis(O28C)
Uanis(O29A) = Uanis(O29C)
Uanis(C28A) = Uanis(C28C)
Uanis(C31A) = Uanis(C31C)
Uanis(C32A) = Uanis(C32C)
4. Others
 Sof(O28C)=Sof(C28C)=Sof(O29C)=Sof(C31C)=Sof(H31C)=Sof(H31D)=Sof(C32C)=
 Sof(H32D)=Sof(H32E)=Sof(H32F)=1-FVAR(1)
 Sof(O28A)=Sof(C28A)=Sof(O29A)=Sof(C31A)=Sof(H31A)=Sof(H31B)=Sof(C32A)=
 Sof(H32A)=Sof(H32B)=Sof(H32C)=FVAR(1)
5.a Ternary CH refined with riding coordinates:
 C3A(H3A), C5A(H5A), C9A(H9A), C18A(H18A), C3B(H3B), C5B(H5B), C9B(H9B),
 C18B(H18B)
5.b Secondary CH2 refined with riding coordinates:
 C1A(H1AA,H1AB), C2A(H2AA,H2AB), C6A(H6AA,H6AB), C7A(H7AA,H7AB), C11A(H11A,
 H11B), C15A(H15A,H15B), C16A(H16A,H16B), C19A(H19A,H19B), C21A(H21A,H21B),
 C22A(H22A,H22B), C31A(H31A,H31B), C31C(H31C,H31D), C1B(H1BA,H1BB), C2B(H2BA,
 H2BB), C6B(H6BA,H6BB), C7B(H7BA,H7BB), C11B(H11C,H11D), C15B(H15C,H15D),
 C16B(H16C,H16D), C19B(H19C,H19D), C21B(H21C,H21D), C22B(H22C,H22D), C31B(H31E,
 H31F)
5.c Aromatic/amide H refined with riding coordinates:
 C12A(H12A), C12B(H12B)
5.d Tetrahedral OH refined with riding coordinates:
 O3A(H3AA), O3B(H3BA)
5.e Idealised Me refined as rotating group:
 C23A(H23A,H23B,H23C), C24A(H24A,H24B,H24C), C25A(H25A,H25B,H25C), C26A(H26A,
 H26B,H26C), C27A(H27A,H27B,H27C), C29A(H29A,H29B,H29C), C30A(H30A,H30B,H30C),
 C32A(H32A,H32B,H32C), C32C(H32D,H32E,H32F), C23B(H23D,H23E,H23F), C24B(H24D,
 H24E,H24F), C25B(H25D,H25E,H25F), C26B(H26D,H26E,H26F), C27B(H27D,H27E,H27F),
 C29B(H29D,H29E,H29F), C30B(H30D,H30E,H30F), C32B(H32G,H32H,H32I)
;
_olex2_submission_special_instructions 'No special instructions were received'

loop_
_space_group_symop_operation_xyz
'x, y, z'

loop_
_atom_site_label
_atom_site_type_symbol
_atom_site_fract_x
_atom_site_fract_y
_atom_site_fract_z
_atom_site_U_iso_or_equiv
_atom_site_adp_type
_atom_site_occupancy
_atom_site_site_symmetry_order
_atom_site_calc_flag
_atom_site_refinement_flags_posn
_atom_site_refinement_flags_adp
_atom_site_refinement_flags_occupancy
_atom_site_disorder_assembly
_atom_site_disorder_group
C1A C 0.3949(3) 0.20312(15) 0.44486(12) 0.0229(4) Uani 1 1 d . . . . .
H1AA H 0.532277 0.225998 0.459771 0.027 Uiso 1 1 calc R . . . .
H1AB H 0.334228 0.193801 0.501568 0.027 Uiso 1 1 calc R . . . .
C2A C 0.3680(3) 0.10082(15) 0.39153(13) 0.0244(4) Uani 1 1 d . . . . .
H2AA H 0.440210 0.107882 0.337895 0.029 Uiso 1 1 calc R . . . .
H2AB H 0.418963 0.049694 0.428435 0.029 Uiso 1 1 calc R . . . .
C3A C 0.1594(3) 0.06417(14) 0.36318(12) 0.0210(4) Uani 1 1 d . . . . .
H3A H 0.090331 0.057134 0.418531 0.025 Uiso 1 1 calc R . . . .
C4A C 0.0680(3) 0.13838(14) 0.30519(12) 0.0213(4) Uani 1 1 d . . . . .
C5A C 0.1025(2) 0.24359(14) 0.35883(11) 0.0183(3) Uani 1 1 d . . . . .
H5A H 0.034299 0.230855 0.413872 0.022 Uiso 1 1 calc R . . . .
C6A C 0.0092(3) 0.32656(14) 0.31449(12) 0.0216(4) Uani 1 1 d . . . . .
H6AA H -0.118012 0.297181 0.286654 0.026 Uiso 1 1 calc R . . . .
H6AB H 0.086777 0.354956 0.267017 0.026 Uiso 1 1 calc R . . . .
C7A C -0.0093(3) 0.41133(14) 0.38383(12) 0.0209(4) Uani 1 1 d . . . . .
H7AA H -0.097141 0.383399 0.427642 0.025 Uiso 1 1 calc R . . . .
H7AB H -0.066178 0.465465 0.353519 0.025 Uiso 1 1 calc R . . . .
C8A C 0.1810(2) 0.45886(14) 0.43416(11) 0.0185(3) Uani 1 1 d . . . . .
C9A C 0.2942(2) 0.37438(14) 0.46535(12) 0.0191(3) Uani 1 1 d . . . . .
H9A H 0.219534 0.340250 0.512213 0.023 Uiso 1 1 calc R . . . .
C10A C 0.3106(2) 0.28627(14) 0.39439(12) 0.0191(3) Uani 1 1 d . . . . .
C11A C 0.4854(3) 0.42098(16) 0.51475(13) 0.0259(4) Uani 1 1 d . . . . .
H11A H 0.525519 0.371639 0.556882 0.031 Uiso 1 1 calc R . . . .
H11B H 0.581802 0.431694 0.470728 0.031 Uiso 1 1 calc R . . . .
C12A C 0.4824(3) 0.52040(16) 0.56571(13) 0.0254(4) Uani 1 1 d . . . . .
H12A H 0.596621 0.550639 0.598779 0.031 Uiso 1 1 calc R . . . .
C13A C 0.3344(3) 0.56957(14) 0.56861(11) 0.0203(4) Uani 1 1 d . . . . .
C14A C 0.1421(2) 0.52306(13) 0.52074(11) 0.0188(3) Uani 1 1 d . . . . .
C15A C 0.0145(3) 0.60327(15) 0.49408(12) 0.0246(4) Uani 1 1 d . . . . .
H15A H 0.047792 0.628152 0.435366 0.029 Uiso 1 1 calc R . . . .
H15B H -0.119391 0.569768 0.487138 0.029 Uiso 1 1 calc R . . . .
C16A C 0.0312(3) 0.69471(16) 0.56098(13) 0.0290(4) Uani 1 1 d . . . . .
H16A H -0.019503 0.671973 0.617443 0.035 Uiso 1 1 calc R . . . .
H16B H -0.045854 0.744852 0.536931 0.035 Uiso 1 1 calc R . . . .
C17A C 0.2380(3) 0.74545(15) 0.57974(12) 0.0287(4) Uani 1 1 d D . . . .
C18A C 0.3543(3) 0.66977(14) 0.62380(12) 0.0234(4) Uani 1 1 d . . . . .
H18A H 0.490926 0.701025 0.626851 0.028 Uiso 1 1 calc R . . . .
C19A C 0.3028(3) 0.65286(14) 0.72065(12) 0.0221(4) Uani 1 1 d . . . . .
H19A H 0.170888 0.617024 0.718985 0.027 Uiso 1 1 calc R . . . .
H19B H 0.387009 0.607988 0.748093 0.027 Uiso 1 1 calc R . . . .
C20A C 0.3199(3) 0.75125(15) 0.78022(12) 0.0256(4) Uani 1 1 d . . . . .
C21A C 0.2038(3) 0.82515(15) 0.73426(13) 0.0309(5) Uani 1 1 d . . . . .
H21A H 0.067303 0.796944 0.732537 0.037 Uiso 1 1 calc R . . . .
H21B H 0.223938 0.890557 0.770055 0.037 Uiso 1 1 calc R . . . .
C22A C 0.2559(4) 0.84510(16) 0.63930(14) 0.0360(5) Uani 1 1 d . . . . .
H22A H 0.387917 0.880892 0.641429 0.043 Uiso 1 1 calc R . . . .
H22B H 0.171529 0.890141 0.612266 0.043 Uiso 1 1 calc R . . . .
C23A C -0.1468(3) 0.10129(17) 0.29444(15) 0.0313(5) Uani 1 1 d . . . . .
H23A H -0.170775 0.030849 0.269665 0.047 Uiso 1 1 calc GR . . . .
H23B H -0.208016 0.144652 0.254017 0.047 Uiso 1 1 calc GR . . . .
H23C H -0.198677 0.104712 0.352789 0.047 Uiso 1 1 calc GR . . . .
C24A C 0.1394(3) 0.14169(16) 0.21119(12) 0.0284(4) Uani 1 1 d . . . . .
H24A H 0.278210 0.157700 0.216070 0.043 Uiso 1 1 calc GR . . . .
H24B H 0.085470 0.194145 0.178436 0.043 Uiso 1 1 calc GR . . . .
H24C H 0.100056 0.075345 0.179231 0.043 Uiso 1 1 calc GR . . . .
C25A C 0.4413(3) 0.31960(16) 0.32015(13) 0.0262(4) Uani 1 1 d . . . . .
H25A H 0.546257 0.371347 0.345017 0.039 Uiso 1 1 calc GR . . . .
H25B H 0.368349 0.347988 0.272293 0.039 Uiso 1 1 calc GR . . . .
H25C H 0.492278 0.260572 0.296104 0.039 Uiso 1 1 calc GR . . . .
C26A C 0.2937(3) 0.52941(15) 0.37083(12) 0.0264(4) Uani 1 1 d . . . . .
H26A H 0.298055 0.492354 0.313514 0.040 Uiso 1 1 calc GR . . . .
H26B H 0.423258 0.551252 0.397694 0.040 Uiso 1 1 calc GR . . . .
H26C H 0.231116 0.589215 0.361254 0.040 Uiso 1 1 calc GR . . . .
C27A C 0.0357(2) 0.45598(14) 0.58890(12) 0.0201(3) Uani 1 1 d . . . . .
H27A H 0.122880 0.415455 0.618719 0.030 Uiso 1 1 calc GR . . . .
H27B H -0.071382 0.410485 0.557500 0.030 Uiso 1 1 calc GR . . . .
H27C H -0.011587 0.499755 0.633408 0.030 Uiso 1 1 calc GR . . . .
C29A C 0.2357(3) 0.72521(17) 0.86823(13) 0.0325(5) Uani 1 1 d . . . . .
H29A H 0.247650 0.787074 0.907252 0.049 Uiso 1 1 calc GR . . . .
H29B H 0.304130 0.675414 0.897392 0.049 Uiso 1 1 calc GR . . . .
H29C H 0.101361 0.696440 0.856542 0.049 Uiso 1 1 calc GR . . . .
C30A C 0.5280(3) 0.79888(17) 0.80008(14) 0.0336(5) Uani 1 1 d . . . . .
H30A H 0.536037 0.859522 0.840297 0.050 Uiso 1 1 calc GR . . . .
H30B H 0.582482 0.818095 0.744246 0.050 Uiso 1 1 calc GR . . . .
H30C H 0.598806 0.749507 0.828420 0.050 Uiso 1 1 calc GR . . . .
O28A O 0.2497(5) 0.8215(4) 0.4381(3) 0.0387(9) Uani 0.608(3) 1 d . . P A 1
C28A C 0.3326(9) 0.7775(8) 0.4944(5) 0.0266(15) Uani 0.608(3) 1 d D . P A 1
O29A O 0.5083(6) 0.7560(3) 0.4852(3) 0.0294(8) Uani 0.608(3) 1 d D . P A 1
C31A C 0.6072(7) 0.7905(3) 0.4081(3) 0.0359(9) Uani 0.608(3) 1 d . . P A 1
H31A H 0.513423 0.795999 0.357412 0.043 Uiso 0.608(3) 1 calc R . P A 1
H31B H 0.688275 0.740219 0.390017 0.043 Uiso 0.608(3) 1 calc R . P A 1
C32A C 0.7271(6) 0.8917(3) 0.4300(3) 0.0375(7) Uani 0.608(3) 1 d . . P A 1
H32A H 0.645813 0.942179 0.444736 0.056 Uiso 0.608(3) 1 calc GR . P A 1
H32B H 0.796666 0.912631 0.378522 0.056 Uiso 0.608(3) 1 calc GR . P A 1
H32C H 0.817472 0.886531 0.481246 0.056 Uiso 0.608(3) 1 calc GR . P A 1
O28C O 0.1718(9) 0.8178(7) 0.4347(6) 0.0387(9) Uani 0.392(3) 1 d . . P A 2
C28C C 0.2792(17) 0.7873(14) 0.4887(9) 0.0266(15) Uani 0.392(3) 1 d D . P A 2
O29C O 0.4618(11) 0.7871(5) 0.4831(5) 0.0294(8) Uani 0.392(3) 1 d D . P A 2
C31C C 0.5347(10) 0.8257(6) 0.4004(4) 0.0359(9) Uani 0.392(3) 1 d . . P A 2
H31C H 0.482391 0.778935 0.348707 0.043 Uiso 0.392(3) 1 calc R . P A 2
H31D H 0.499258 0.893696 0.390114 0.043 Uiso 0.392(3) 1 calc R . P A 2
C32C C 0.7409(9) 0.8319(5) 0.4126(4) 0.0375(7) Uani 0.392(3) 1 d . . P A 2
H32D H 0.790376 0.879035 0.463630 0.056 Uiso 0.392(3) 1 calc GR . P A 2
H32E H 0.797184 0.856621 0.358703 0.056 Uiso 0.392(3) 1 calc GR . P A 2
H32F H 0.773364 0.764342 0.423734 0.056 Uiso 0.392(3) 1 calc GR . P A 2
O3A O 0.1349(2) -0.03414(10) 0.31732(9) 0.0251(3) Uani 1 1 d . . . . .
H3AA H 0.168774 -0.076818 0.352280 0.030 Uiso 1 1 calc R . . . .
C1B C 1.1413(3) 0.60104(16) 1.10913(13) 0.0263(4) Uani 1 1 d . . . . .
H1BA H 1.190226 0.547225 1.143346 0.032 Uiso 1 1 calc R . . . .
H1BB H 1.200020 0.603354 1.051574 0.032 Uiso 1 1 calc R . . . .
C2B C 1.2009(3) 0.70371(17) 1.16128(13) 0.0290(4) Uani 1 1 d . . . . .
H2BA H 1.150798 0.700436 1.220852 0.035 Uiso 1 1 calc R . . . .
H2BB H 1.341059 0.718639 1.169863 0.035 Uiso 1 1 calc R . . . .
C3B C 1.1258(3) 0.78777(15) 1.11147(13) 0.0280(4) Uani 1 1 d . . . . .
H3B H 1.170253 0.782480 1.050220 0.034 Uiso 1 1 calc R . . . .
C4B C 0.9074(3) 0.77213(15) 1.09825(13) 0.0273(4) Uani 1 1 d . . . . .
C5B C 0.8424(3) 0.66481(14) 1.05089(12) 0.0217(4) Uani 1 1 d . . . . .
H5B H 0.892979 0.670296 0.990798 0.026 Uiso 1 1 calc R . . . .
C6B C 0.6272(3) 0.63677(15) 1.03091(14) 0.0260(4) Uani 1 1 d . . . . .
H6BA H 0.572714 0.697533 1.012387 0.031 Uiso 1 1 calc R . . . .
H6BB H 0.568873 0.613196 1.085446 0.031 Uiso 1 1 calc R . . . .
C7B C 0.5826(3) 0.55236(15) 0.95632(13) 0.0245(4) Uani 1 1 d . . . . .
H7BA H 0.623928 0.580626 0.899953 0.029 Uiso 1 1 calc R . . . .
H7BB H 0.443371 0.531406 0.948232 0.029 Uiso 1 1 calc R . . . .
C8B C 0.6768(2) 0.45732(14) 0.97304(12) 0.0186(3) Uani 1 1 d . . . . .
C9B C 0.8851(2) 0.48636(14) 1.01430(11) 0.0190(3) Uani 1 1 d . . . . .
H9B H 0.957422 0.514777 0.964329 0.023 Uiso 1 1 calc R . . . .
C10B C 0.9237(2) 0.57275(14) 1.09065(12) 0.0195(4) Uani 1 1 d . . . . .
C11B C 0.9680(3) 0.38985(16) 1.03635(13) 0.0268(4) Uani 1 1 d . . . . .
H11C H 1.108214 0.406016 1.041641 0.032 Uiso 1 1 calc R . . . .
H11D H 0.927904 0.367960 1.094970 0.032 Uiso 1 1 calc R . . . .
C12B C 0.9083(3) 0.30296(15) 0.96783(12) 0.0220(4) Uani 1 1 d . . . . .
H12B H 0.966529 0.243747 0.974553 0.026 Uiso 1 1 calc R . . . .
C13B C 0.7806(2) 0.30221(13) 0.89856(11) 0.0177(3) Uani 1 1 d . . . . .
C14B C 0.6845(2) 0.39541(14) 0.88082(12) 0.0182(3) Uani 1 1 d . . . . .
C15B C 0.4805(3) 0.36646(14) 0.83457(13) 0.0224(4) Uani 1 1 d . . . . .
H15C H 0.391274 0.349551 0.880892 0.027 Uiso 1 1 calc R . . . .
H15D H 0.444406 0.426482 0.804812 0.027 Uiso 1 1 calc R . . . .
C16B C 0.4578(2) 0.27654(14) 0.76539(12) 0.0210(4) Uani 1 1 d . . . . .
H16C H 0.322161 0.258714 0.743986 0.025 Uiso 1 1 calc R . . . .
H16D H 0.529130 0.297549 0.713615 0.025 Uiso 1 1 calc R . . . .
C17B C 0.5283(2) 0.18233(13) 0.80215(11) 0.0178(3) Uani 1 1 d . . . . .
C18B C 0.7423(2) 0.20862(13) 0.83379(11) 0.0175(3) Uani 1 1 d . . . . .
H18B H 0.777246 0.149946 0.867324 0.021 Uiso 1 1 calc R . . . .
C19B C 0.8666(2) 0.21949(14) 0.75401(12) 0.0199(3) Uani 1 1 d . . . . .
H19C H 0.840768 0.279931 0.721811 0.024 Uiso 1 1 calc R . . . .
H19D H 1.001777 0.231557 0.777050 0.024 Uiso 1 1 calc R . . . .
C20B C 0.8331(3) 0.12592(14) 0.68753(12) 0.0214(4) Uani 1 1 d . . . . .
C21B C 0.6216(3) 0.10637(15) 0.65482(12) 0.0231(4) Uani 1 1 d . . . . .
H21C H 0.590586 0.164510 0.620683 0.028 Uiso 1 1 calc R . . . .
H21D H 0.596565 0.044723 0.613985 0.028 Uiso 1 1 calc R . . . .
C22B C 0.4929(2) 0.09204(14) 0.73129(12) 0.0205(4) Uani 1 1 d . . . . .
H22C H 0.513134 0.028978 0.760733 0.025 Uiso 1 1 calc R . . . .
H22D H 0.358970 0.083313 0.706530 0.025 Uiso 1 1 calc R . . . .
C23B C 0.8526(4) 0.85300(18) 1.03610(19) 0.0465(6) Uani 1 1 d . . . . .
H23D H 0.914600 0.920423 1.059784 0.070 Uiso 1 1 calc GR . . . .
H23E H 0.714582 0.850906 1.032133 0.070 Uiso 1 1 calc GR . . . .
H23F H 0.893439 0.839417 0.976599 0.070 Uiso 1 1 calc GR . . . .
C24B C 0.8196(3) 0.78723(17) 1.18726(16) 0.0342(5) Uani 1 1 d . . . . .
H24D H 0.867746 0.742653 1.230805 0.051 Uiso 1 1 calc GR . . . .
H24E H 0.681195 0.770356 1.177987 0.051 Uiso 1 1 calc GR . . . .
H24F H 0.854052 0.858290 1.209688 0.051 Uiso 1 1 calc GR . . . .
C25B C 0.8439(3) 0.54068(15) 1.17934(12) 0.0262(4) Uani 1 1 d . . . . .
H25D H 0.861972 0.470328 1.189237 0.039 Uiso 1 1 calc GR . . . .
H25E H 0.708241 0.545668 1.176620 0.039 Uiso 1 1 calc GR . . . .
H25F H 0.910870 0.585673 1.228516 0.039 Uiso 1 1 calc GR . . . .
C26B C 0.5568(3) 0.39100(15) 1.03646(13) 0.0255(4) Uani 1 1 d . . . . .
H26D H 0.538833 0.432598 1.089564 0.038 Uiso 1 1 calc GR . . . .
H26E H 0.622763 0.334628 1.054299 0.038 Uiso 1 1 calc GR . . . .
H26F H 0.432959 0.363773 1.005675 0.038 Uiso 1 1 calc GR . . . .
C27B C 0.8034(3) 0.45927(15) 0.81417(12) 0.0241(4) Uani 1 1 d . . . . .
H27D H 0.938914 0.460893 0.831032 0.036 Uiso 1 1 calc GR . . . .
H27E H 0.773543 0.528828 0.815960 0.036 Uiso 1 1 calc GR . . . .
H27F H 0.772426 0.428197 0.753665 0.036 Uiso 1 1 calc GR . . . .
C28B C 0.4120(2) 0.14505(14) 0.87937(12) 0.0214(4) Uani 1 1 d . . . . .
C29B C 0.9492(3) 0.15040(17) 0.60713(14) 0.0316(5) Uani 1 1 d . . . . .
H29D H 1.084374 0.165371 0.627304 0.047 Uiso 1 1 calc GR . . . .
H29E H 0.909607 0.209655 0.578841 0.047 Uiso 1 1 calc GR . . . .
H29F H 0.927607 0.091792 0.563975 0.047 Uiso 1 1 calc GR . . . .
C30B C 0.8948(3) 0.03250(15) 0.73007(14) 0.0264(4) Uani 1 1 d . . . . .
H30D H 0.872515 -0.025366 0.686135 0.040 Uiso 1 1 calc GR . . . .
H30E H 0.821271 0.016011 0.781353 0.040 Uiso 1 1 calc GR . . . .
H30F H 1.030167 0.047009 0.749981 0.040 Uiso 1 1 calc GR . . . .
C31B C 0.4088(4) 0.0399(3) 1.00482(18) 0.0548(8) Uani 1 1 d . . . . .
H31E H 0.382378 -0.035323 0.997635 0.066 Uiso 1 1 calc R . . . .
H31F H 0.287165 0.065669 1.010790 0.066 Uiso 1 1 calc R . . . .
C32B C 0.5398(4) 0.0715(2) 1.08554(16) 0.0407(5) Uani 1 1 d . . . . .
H32G H 0.664417 0.052345 1.076411 0.061 Uiso 1 1 calc GR . . . .
H32H H 0.488688 0.037702 1.137066 0.061 Uiso 1 1 calc GR . . . .
H32I H 0.552667 0.145446 1.096453 0.061 Uiso 1 1 calc GR . . . .
O28B O 0.2598(2) 0.16546(15) 0.89285(13) 0.0451(4) Uani 1 1 d . . . . .
O29B O 0.4973(2) 0.08105(17) 0.92746(12) 0.0506(5) Uani 1 1 d . . . . .
O3B O 1.2085(2) 0.88643(11) 1.14777(10) 0.0359(4) Uani 1 1 d . . . . .
H3BA H 1.172395 0.895612 1.198959 0.043 Uiso 1 1 calc R . . . .

loop_
_atom_site_aniso_label
_atom_site_aniso_U_11
_atom_site_aniso_U_22
_atom_site_aniso_U_33
_atom_site_aniso_U_23
_atom_site_aniso_U_13
_atom_site_aniso_U_12
C1A 0.0194(8) 0.0261(10) 0.0226(8) -0.0038(7) -0.0050(7) 0.0064(7)
C2A 0.0216(9) 0.0257(10) 0.0266(9) -0.0025(7) -0.0030(7) 0.0090(7)
C3A 0.0235(9) 0.0216(9) 0.0174(8) -0.0025(6) 0.0013(6) 0.0030(7)
C4A 0.0215(9) 0.0231(9) 0.0187(8) -0.0035(7) -0.0026(6) 0.0051(7)
C5A 0.0167(8) 0.0221(9) 0.0156(7) -0.0018(6) -0.0015(6) 0.0031(7)
C6A 0.0213(8) 0.0244(9) 0.0186(8) -0.0016(7) -0.0046(6) 0.0060(7)
C7A 0.0204(8) 0.0214(9) 0.0205(8) -0.0011(7) -0.0038(6) 0.0050(7)
C8A 0.0186(8) 0.0193(8) 0.0168(8) 0.0008(6) 0.0002(6) 0.0011(7)
C9A 0.0148(7) 0.0232(9) 0.0184(8) -0.0021(7) -0.0011(6) 0.0026(7)
C10A 0.0162(8) 0.0222(9) 0.0186(8) -0.0017(7) -0.0008(6) 0.0038(7)
C11A 0.0174(8) 0.0321(10) 0.0266(9) -0.0063(8) -0.0039(7) 0.0041(7)
C12A 0.0181(8) 0.0317(10) 0.0229(8) -0.0056(7) -0.0006(7) -0.0051(7)
C13A 0.0217(8) 0.0203(9) 0.0167(8) 0.0007(7) 0.0027(6) -0.0038(7)
C14A 0.0195(8) 0.0175(8) 0.0185(8) 0.0006(6) 0.0008(6) 0.0007(6)
C15A 0.0316(10) 0.0199(9) 0.0225(9) -0.0001(7) -0.0025(7) 0.0073(7)
C16A 0.0421(12) 0.0215(9) 0.0242(9) 0.0013(7) -0.0016(8) 0.0096(8)
C17A 0.0488(12) 0.0172(9) 0.0186(8) 0.0021(7) 0.0037(8) -0.0009(8)
C18A 0.0288(9) 0.0211(9) 0.0174(8) -0.0008(7) 0.0037(7) -0.0056(7)
C19A 0.0300(9) 0.0174(8) 0.0181(8) 0.0010(6) 0.0026(7) 0.0006(7)
C20A 0.0378(11) 0.0194(9) 0.0186(8) -0.0003(7) 0.0038(7) 0.0008(8)
C21A 0.0507(13) 0.0184(9) 0.0230(9) -0.0011(7) 0.0020(8) 0.0042(9)
C22A 0.0639(15) 0.0171(9) 0.0248(10) 0.0031(8) 0.0002(9) 0.0006(9)
C23A 0.0235(10) 0.0297(10) 0.0379(11) -0.0118(9) -0.0083(8) 0.0042(8)
C24A 0.0411(11) 0.0277(10) 0.0178(8) -0.0021(7) -0.0005(7) 0.0115(8)
C25A 0.0215(9) 0.0301(10) 0.0264(9) -0.0031(8) 0.0058(7) 0.0015(7)
C26A 0.0336(10) 0.0249(10) 0.0195(8) 0.0020(7) 0.0056(7) -0.0011(8)
C27A 0.0196(8) 0.0188(8) 0.0213(8) 0.0002(6) 0.0032(6) 0.0004(7)
C29A 0.0500(13) 0.0285(10) 0.0199(9) 0.0007(7) 0.0079(8) 0.0067(9)
C30A 0.0430(12) 0.0263(10) 0.0280(10) -0.0033(8) -0.0017(9) -0.0029(9)
O28A 0.052(3) 0.0378(11) 0.0286(10) 0.0171(8) 0.002(2) 0.009(3)
C28A 0.042(5) 0.016(2) 0.0206(14) 0.0044(11) -0.001(3) -0.001(3)
O29A 0.037(2) 0.027(2) 0.0244(8) 0.0081(14) 0.0103(12) 0.0004(12)
C31A 0.042(3) 0.040(3) 0.0269(13) 0.0110(15) 0.0131(17) 0.0017(15)
C32A 0.0366(15) 0.0316(18) 0.0481(18) 0.0194(16) 0.0152(14) 0.0069(16)
O28C 0.052(3) 0.0378(11) 0.0286(10) 0.0171(8) 0.002(2) 0.009(3)
C28C 0.042(5) 0.016(2) 0.0206(14) 0.0044(11) -0.001(3) -0.001(3)
O29C 0.037(2) 0.027(2) 0.0244(8) 0.0081(14) 0.0103(12) 0.0004(12)
C31C 0.042(3) 0.040(3) 0.0269(13) 0.0110(15) 0.0131(17) 0.0017(15)
C32C 0.0366(15) 0.0316(18) 0.0481(18) 0.0194(16) 0.0152(14) 0.0069(16)
O3A 0.0337(7) 0.0203(7) 0.0211(6) -0.0010(5) -0.0007(5) 0.0053(5)
C1B 0.0197(9) 0.0315(10) 0.0257(9) -0.0090(8) -0.0027(7) 0.0023(7)
C2B 0.0203(9) 0.0355(11) 0.0278(9) -0.0109(8) 0.0000(7) -0.0021(8)
C3B 0.0318(10) 0.0269(10) 0.0211(8) -0.0081(7) 0.0077(7) -0.0093(8)
C4B 0.0317(10) 0.0193(9) 0.0285(9) -0.0052(7) -0.0009(8) -0.0009(8)
C5B 0.0233(9) 0.0184(9) 0.0216(8) -0.0034(7) -0.0010(7) 0.0000(7)
C6B 0.0241(9) 0.0218(9) 0.0313(10) -0.0067(8) -0.0055(7) 0.0069(7)
C7B 0.0211(9) 0.0208(9) 0.0302(9) -0.0072(7) -0.0078(7) 0.0060(7)
C8B 0.0168(8) 0.0176(8) 0.0206(8) -0.0032(6) -0.0019(6) 0.0026(6)
C9B 0.0157(8) 0.0217(9) 0.0184(8) -0.0026(7) -0.0018(6) 0.0019(6)
C10B 0.0182(8) 0.0219(9) 0.0171(8) -0.0027(7) -0.0014(6) 0.0009(7)
C11B 0.0263(9) 0.0277(10) 0.0253(9) -0.0057(8) -0.0104(7) 0.0094(8)
C12B 0.0209(8) 0.0213(9) 0.0239(8) -0.0022(7) -0.0040(7) 0.0070(7)
C13B 0.0146(7) 0.0179(8) 0.0203(8) -0.0003(6) 0.0016(6) 0.0018(6)
C14B 0.0177(8) 0.0166(8) 0.0192(8) -0.0013(6) -0.0019(6) 0.0016(6)
C15B 0.0202(8) 0.0202(9) 0.0260(9) -0.0035(7) -0.0066(7) 0.0061(7)
C16B 0.0181(8) 0.0205(9) 0.0230(8) -0.0021(7) -0.0055(6) 0.0030(7)
C17B 0.0153(8) 0.0177(8) 0.0197(8) -0.0001(6) -0.0007(6) 0.0011(6)
C18B 0.0151(8) 0.0176(8) 0.0193(8) 0.0000(6) -0.0006(6) 0.0023(6)
C19B 0.0160(8) 0.0209(9) 0.0219(8) -0.0003(7) 0.0016(6) 0.0004(6)
C20B 0.0201(8) 0.0227(9) 0.0206(8) -0.0029(7) 0.0033(6) 0.0006(7)
C21B 0.0242(9) 0.0241(9) 0.0191(8) -0.0039(7) -0.0009(7) 0.0007(7)
C22B 0.0159(8) 0.0203(8) 0.0236(8) -0.0027(7) -0.0011(6) -0.0005(6)
C23B 0.0625(16) 0.0202(10) 0.0521(14) -0.0038(10) -0.0170(12) 0.0029(10)
C24B 0.0255(10) 0.0316(11) 0.0422(12) -0.0182(9) 0.0053(8) -0.0018(8)
C25B 0.0314(10) 0.0249(9) 0.0206(9) -0.0021(7) 0.0032(7) -0.0007(8)
C26B 0.0240(9) 0.0251(9) 0.0260(9) -0.0041(7) 0.0053(7) -0.0013(7)
C27B 0.0309(9) 0.0199(9) 0.0201(8) 0.0010(7) 0.0007(7) -0.0003(7)
C28B 0.0169(8) 0.0215(9) 0.0236(8) -0.0029(7) 0.0002(6) -0.0024(7)
C29B 0.0317(10) 0.0354(11) 0.0259(9) -0.0058(8) 0.0092(8) -0.0023(9)
C30B 0.0223(9) 0.0237(9) 0.0332(10) -0.0044(8) 0.0020(7) 0.0051(7)
C31B 0.0296(12) 0.092(2) 0.0403(13) 0.0353(14) 0.0051(10) -0.0075(13)
C32B 0.0414(12) 0.0418(13) 0.0370(12) 0.0003(10) 0.0113(10) -0.0034(10)
O28B 0.0288(8) 0.0521(11) 0.0617(11) 0.0214(9) 0.0221(8) 0.0155(7)
O29B 0.0281(8) 0.0828(14) 0.0482(10) 0.0438(10) 0.0146(7) 0.0155(8)
O3B 0.0411(8) 0.0302(8) 0.0302(7) -0.0114(6) 0.0121(6) -0.0159(7)

loop_
_atom_type_symbol
_atom_type_description
_atom_type_scat_dispersion_real
_atom_type_scat_dispersion_imag
_atom_type_scat_source
C C 0.0181 0.0091 'International Tables Vol C Tables 4.2.6.8 and 6.1.1.4'
H H 0.0000 0.0000 'International Tables Vol C Tables 4.2.6.8 and 6.1.1.4'
O O 0.0492 0.0322 'International Tables Vol C Tables 4.2.6.8 and 6.1.1.4'

loop_
_geom_angle_atom_site_label_1
_geom_angle_atom_site_label_2
_geom_angle_atom_site_label_3
_geom_angle
_geom_angle_site_symmetry_1
_geom_angle_site_symmetry_3
_geom_angle_publ_flag
H1AA C1A H1AB 107.8 . . ?
C2A C1A H1AA 109.0 . . ?
C2A C1A H1AB 109.0 . . ?
C2A C1A C10A 113.10(15) . . ?
C10A C1A H1AA 109.0 . . ?
C10A C1A H1AB 109.0 . . ?
C1A C2A H2AA 109.4 . . ?
C1A C2A H2AB 109.4 . . ?
H2AA C2A H2AB 108.0 . . ?
C3A C2A C1A 111.21(15) . . ?
C3A C2A H2AA 109.4 . . ?
C3A C2A H2AB 109.4 . . ?
C2A C3A H3A 107.7 . . ?
C2A C3A C4A 113.23(15) . . ?
C4A C3A H3A 107.7 . . ?
O3A C3A C2A 110.71(14) . . ?
O3A C3A H3A 107.7 . . ?
O3A C3A C4A 109.71(14) . . ?
C3A C4A C5A 106.72(14) . . ?
C3A C4A C23A 107.71(16) . . ?
C3A C4A C24A 112.47(15) . . ?
C23A C4A C5A 108.02(15) . . ?
C23A C4A C24A 107.55(16) . . ?
C24A C4A C5A 114.12(15) . . ?
C4A C5A H5A 104.4 . . ?
C6A C5A C4A 114.64(14) . . ?
C6A C5A H5A 104.4 . . ?
C6A C5A C10A 110.16(14) . . ?
C10A C5A C4A 117.25(14) . . ?
C10A C5A H5A 104.4 . . ?
C5A C6A H6AA 109.7 . . ?
C5A C6A H6AB 109.7 . . ?
C5A C6A C7A 109.99(14) . . ?
H6AA C6A H6AB 108.2 . . ?
C7A C6A H6AA 109.7 . . ?
C7A C6A H6AB 109.7 . . ?
C6A C7A H7AA 108.8 . . ?
C6A C7A H7AB 108.8 . . ?
C6A C7A C8A 113.66(15) . . ?
H7AA C7A H7AB 107.7 . . ?
C8A C7A H7AA 108.8 . . ?
C8A C7A H7AB 108.8 . . ?
C7A C8A C9A 110.29(14) . . ?
C7A C8A C14A 109.65(14) . . ?
C7A C8A C26A 108.26(14) . . ?
C9A C8A C14A 107.59(13) . . ?
C9A C8A C26A 111.11(15) . . ?
C26A C8A C14A 109.94(14) . . ?
C8A C9A H9A 104.8 . . ?
C8A C9A C10A 116.89(14) . . ?
C10A C9A H9A 104.8 . . ?
C11A C9A C8A 110.74(15) . . ?
C11A C9A H9A 104.8 . . ?
C11A C9A C10A 113.55(14) . . ?
C1A C10A C5A 108.67(14) . . ?
C1A C10A C9A 107.01(14) . . ?
C1A C10A C25A 107.94(15) . . ?
C5A C10A C9A 105.35(13) . . ?
C25A C10A C5A 113.74(14) . . ?
C25A C10A C9A 113.84(15) . . ?
C9A C11A H11A 108.7 . . ?
C9A C11A H11B 108.7 . . ?
H11A C11A H11B 107.6 . . ?
C12A C11A C9A 114.41(16) . . ?
C12A C11A H11A 108.7 . . ?
C12A C11A H11B 108.7 . . ?
C11A C12A H12A 117.1 . . ?
C13A C12A C11A 125.83(17) . . ?
C13A C12A H12A 117.1 . . ?
C12A C13A C14A 120.19(16) . . ?
C12A C13A C18A 119.41(16) . . ?
C18A C13A C14A 120.32(16) . . ?
C13A C14A C8A 108.09(14) . . ?
C13A C14A C15A 113.52(15) . . ?
C13A C14A C27A 106.32(14) . . ?
C15A C14A C8A 109.81(14) . . ?
C15A C14A C27A 106.54(15) . . ?
C27A C14A C8A 112.60(14) . . ?
C14A C15A H15A 108.7 . . ?
C14A C15A H15B 108.7 . . ?
H15A C15A H15B 107.6 . . ?
C16A C15A C14A 114.31(15) . . ?
C16A C15A H15A 108.7 . . ?
C16A C15A H15B 108.7 . . ?
C15A C16A H16A 109.4 . . ?
C15A C16A H16B 109.4 . . ?
C15A C16A C17A 111.22(17) . . ?
H16A C16A H16B 108.0 . . ?
C17A C16A H16A 109.4 . . ?
C17A C16A H16B 109.4 . . ?
C16A C17A C18A 109.24(15) . . ?
C16A C17A C22A 112.03(18) . . ?
C16A C17A C28A 113.0(4) . . ?
C16A C17A C28C 101.0(6) . . ?
C18A C17A C22A 110.56(17) . . ?
C18A C17A C28A 107.0(3) . . ?
C28A C17A C22A 104.9(5) . . ?
C28C C17A C18A 122.1(5) . . ?
C28C C17A C22A 101.4(7) . . ?
C13A C18A C17A 111.95(15) . . ?
C13A C18A H18A 107.3 . . ?
C13A C18A C19A 111.61(14) . . ?
C17A C18A H18A 107.3 . . ?
C17A C18A C19A 111.12(16) . . ?
C19A C18A H18A 107.3 . . ?
C18A C19A H19A 108.7 . . ?
C18A C19A H19B 108.7 . . ?
H19A C19A H19B 107.6 . . ?
C20A C19A C18A 114.33(15) . . ?
C20A C19A H19A 108.7 . . ?
C20A C19A H19B 108.7 . . ?
C21A C20A C19A 109.09(16) . . ?
C29A C20A C19A 108.62(15) . . ?
C29A C20A C21A 108.14(17) . . ?
C29A C20A C30A 108.69(17) . . ?
C30A C20A C19A 110.80(16) . . ?
C30A C20A C21A 111.42(17) . . ?
C20A C21A H21A 109.0 . . ?
C20A C21A H21B 109.0 . . ?
H21A C21A H21B 107.8 . . ?
C22A C21A C20A 113.11(18) . . ?
C22A C21A H21A 109.0 . . ?
C22A C21A H21B 109.0 . . ?
C17A C22A H22A 109.1 . . ?
C17A C22A H22B 109.1 . . ?
C21A C22A C17A 112.30(16) . . ?
C21A C22A H22A 109.1 . . ?
C21A C22A H22B 109.1 . . ?
H22A C22A H22B 107.9 . . ?
C4A C23A H23A 109.5 . . ?
C4A C23A H23B 109.5 . . ?
C4A C23A H23C 109.5 . . ?
H23A C23A H23B 109.5 . . ?
H23A C23A H23C 109.5 . . ?
H23B C23A H23C 109.5 . . ?
C4A C24A H24A 109.5 . . ?
C4A C24A H24B 109.5 . . ?
C4A C24A H24C 109.5 . . ?
H24A C24A H24B 109.5 . . ?
H24A C24A H24C 109.5 . . ?
H24B C24A H24C 109.5 . . ?
C10A C25A H25A 109.5 . . ?
C10A C25A H25B 109.5 . . ?
C10A C25A H25C 109.5 . . ?
H25A C25A H25B 109.5 . . ?
H25A C25A H25C 109.5 . . ?
H25B C25A H25C 109.5 . . ?
C8A C26A H26A 109.5 . . ?
C8A C26A H26B 109.5 . . ?
C8A C26A H26C 109.5 . . ?
H26A C26A H26B 109.5 . . ?
H26A C26A H26C 109.5 . . ?
H26B C26A H26C 109.5 . . ?
C14A C27A H27A 109.5 . . ?
C14A C27A H27B 109.5 . . ?
C14A C27A H27C 109.5 . . ?
H27A C27A H27B 109.5 . . ?
H27A C27A H27C 109.5 . . ?
H27B C27A H27C 109.5 . . ?
C20A C29A H29A 109.5 . . ?
C20A C29A H29B 109.5 . . ?
C20A C29A H29C 109.5 . . ?
H29A C29A H29B 109.5 . . ?
H29A C29A H29C 109.5 . . ?
H29B C29A H29C 109.5 . . ?
C20A C30A H30A 109.5 . . ?
C20A C30A H30B 109.5 . . ?
C20A C30A H30C 109.5 . . ?
H30A C30A H30B 109.5 . . ?
H30A C30A H30C 109.5 . . ?
H30B C30A H30C 109.5 . . ?
O28A C28A C17A 120.4(4) . . ?
O28A C28A O29A 121.8(6) . . ?
O29A C28A C17A 117.8(4) . . ?
C28A O29A C31A 119.4(4) . . ?
O29A C31A H31A 109.6 . . ?
O29A C31A H31B 109.6 . . ?
O29A C31A C32A 110.3(3) . . ?
H31A C31A H31B 108.1 . . ?
C32A C31A H31A 109.6 . . ?
C32A C31A H31B 109.6 . . ?
C31A C32A H32A 109.5 . . ?
C31A C32A H32B 109.5 . . ?
C31A C32A H32C 109.5 . . ?
H32A C32A H32B 109.5 . . ?
H32A C32A H32C 109.5 . . ?
H32B C32A H32C 109.5 . . ?
O28C C28C C17A 128.3(9) . . ?
O28C C28C O29C 126.5(10) . . ?
O29C C28C C17A 105.2(8) . . ?
C28C O29C C31C 114.8(7) . . ?
O29C C31C H31C 110.5 . . ?
O29C C31C H31D 110.5 . . ?
H31C C31C H31D 108.7 . . ?
C32C C31C O29C 106.0(6) . . ?
C32C C31C H31C 110.5 . . ?
C32C C31C H31D 110.5 . . ?
C31C C32C H32D 109.5 . . ?
C31C C32C H32E 109.5 . . ?
C31C C32C H32F 109.5 . . ?
H32D C32C H32E 109.5 . . ?
H32D C32C H32F 109.5 . . ?
H32E C32C H32F 109.5 . . ?
C3A O3A H3AA 109.5 . . ?
H1BA C1B H1BB 107.8 . . ?
C2B C1B H1BA 109.0 . . ?
C2B C1B H1BB 109.0 . . ?
C2B C1B C10B 113.08(16) . . ?
C10B C1B H1BA 109.0 . . ?
C10B C1B H1BB 109.0 . . ?
C1B C2B H2BA 109.6 . . ?
C1B C2B H2BB 109.6 . . ?
H2BA C2B H2BB 108.1 . . ?
C3B C2B C1B 110.43(16) . . ?
C3B C2B H2BA 109.6 . . ?
C3B C2B H2BB 109.6 . . ?
C2B C3B H3B 105.6 . . ?
C2B C3B C4B 112.83(16) . . ?
C4B C3B H3B 105.6 . . ?
O3B C3B C2B 112.30(17) . . ?
O3B C3B H3B 105.6 . . ?
O3B C3B C4B 114.03(17) . . ?
C3B C4B C5B 107.24(16) . . ?
C23B C4B C3B 107.22(18) . . ?
C23B C4B C5B 108.92(16) . . ?
C23B C4B C24B 108.3(2) . . ?
C24B C4B C3B 111.18(16) . . ?
C24B C4B C5B 113.81(16) . . ?
C4B C5B H5B 104.4 . . ?
C6B C5B C4B 114.47(16) . . ?
C6B C5B H5B 104.4 . . ?
C6B C5B C10B 109.35(15) . . ?
C10B C5B C4B 118.09(15) . . ?
C10B C5B H5B 104.4 . . ?
C5B C6B H6BA 109.6 . . ?
C5B C6B H6BB 109.6 . . ?
C5B C6B C7B 110.07(15) . . ?
H6BA C6B H6BB 108.2 . . ?
C7B C6B H6BA 109.6 . . ?
C7B C6B H6BB 109.6 . . ?
C6B C7B H7BA 108.6 . . ?
C6B C7B H7BB 108.6 . . ?
C6B C7B C8B 114.72(16) . . ?
H7BA C7B H7BB 107.6 . . ?
C8B C7B H7BA 108.6 . . ?
C8B C7B H7BB 108.6 . . ?
C7B C8B C9B 111.57(14) . . ?
C7B C8B C14B 109.63(14) . . ?
C7B C8B C26B 108.00(15) . . ?
C9B C8B C14B 107.03(13) . . ?
C26B C8B C9B 110.38(15) . . ?
C26B C8B C14B 110.25(14) . . ?
C8B C9B H9B 104.8 . . ?
C8B C9B C10B 117.06(14) . . ?
C10B C9B H9B 104.8 . . ?
C11B C9B C8B 109.78(14) . . ?
C11B C9B H9B 104.8 . . ?
C11B C9B C10B 114.32(15) . . ?
C1B C10B C5B 109.01(15) . . ?
C1B C10B C9B 107.57(14) . . ?
C5B C10B C9B 105.18(14) . . ?
C25B C10B C1B 107.17(15) . . ?
C25B C10B C5B 113.91(15) . . ?
C25B C10B C9B 113.79(14) . . ?
C9B C11B H11C 108.8 . . ?
C9B C11B H11D 108.8 . . ?
H11C C11B H11D 107.7 . . ?
C12B C11B C9B 113.65(15) . . ?
C12B C11B H11C 108.8 . . ?
C12B C11B H11D 108.8 . . ?
C11B C12B H12B 117.3 . . ?
C13B C12B C11B 125.47(18) . . ?
C13B C12B H12B 117.3 . . ?
C12B C13B C14B 120.85(16) . . ?
C12B C13B C18B 118.37(16) . . ?
C18B C13B C14B 120.66(15) . . ?
C13B C14B C8B 108.88(14) . . ?
C13B C14B C15B 112.43(14) . . ?
C13B C14B C27B 107.00(14) . . ?
C15B C14B C8B 109.71(14) . . ?
C15B C14B C27B 106.55(15) . . ?
C27B C14B C8B 112.27(14) . . ?
C14B C15B H15C 108.7 . . ?
C14B C15B H15D 108.7 . . ?
H15C C15B H15D 107.6 . . ?
C16B C15B C14B 114.29(15) . . ?
C16B C15B H15C 108.7 . . ?
C16B C15B H15D 108.7 . . ?
C15B C16B H16C 109.0 . . ?
C15B C16B H16D 109.0 . . ?
H16C C16B H16D 107.8 . . ?
C17B C16B C15B 113.08(15) . . ?
C17B C16B H16C 109.0 . . ?
C17B C16B H16D 109.0 . . ?
C16B C17B C18B 109.46(14) . . ?
C16B C17B C22B 111.08(14) . . ?
C16B C17B C28B 109.77(15) . . ?
C22B C17B C18B 110.93(14) . . ?
C28B C17B C18B 110.77(14) . . ?
C28B C17B C22B 104.75(13) . . ?
C13B C18B C17B 111.34(14) . . ?
C13B C18B H18B 107.1 . . ?
C13B C18B C19B 112.40(14) . . ?
C17B C18B H18B 107.1 . . ?
C19B C18B C17B 111.48(13) . . ?
C19B C18B H18B 107.1 . . ?
C18B C19B H19C 108.8 . . ?
C18B C19B H19D 108.8 . . ?
H19C C19B H19D 107.7 . . ?
C20B C19B C18B 113.87(14) . . ?
C20B C19B H19C 108.8 . . ?
C20B C19B H19D 108.8 . . ?
C21B C20B C19B 108.03(14) . . ?
C21B C20B C29B 108.52(15) . . ?
C29B C20B C19B 108.71(15) . . ?
C30B C20B C19B 111.48(15) . . ?
C30B C20B C21B 111.27(15) . . ?
C30B C20B C29B 108.75(16) . . ?
C20B C21B H21C 109.1 . . ?
C20B C21B H21D 109.1 . . ?
H21C C21B H21D 107.8 . . ?
C22B C21B C20B 112.55(14) . . ?
C22B C21B H21C 109.1 . . ?
C22B C21B H21D 109.1 . . ?
C17B C22B H22C 108.9 . . ?
C17B C22B H22D 108.9 . . ?
C21B C22B C17B 113.32(14) . . ?
C21B C22B H22C 108.9 . . ?
C21B C22B H22D 108.9 . . ?
H22C C22B H22D 107.7 . . ?
C4B C23B H23D 109.5 . . ?
C4B C23B H23E 109.5 . . ?
C4B C23B H23F 109.5 . . ?
H23D C23B H23E 109.5 . . ?
H23D C23B H23F 109.5 . . ?
H23E C23B H23F 109.5 . . ?
C4B C24B H24D 109.5 . . ?
C4B C24B H24E 109.5 . . ?
C4B C24B H24F 109.5 . . ?
H24D C24B H24E 109.5 . . ?
H24D C24B H24F 109.5 . . ?
H24E C24B H24F 109.5 . . ?
C10B C25B H25D 109.5 . . ?
C10B C25B H25E 109.5 . . ?
C10B C25B H25F 109.5 . . ?
H25D C25B H25E 109.5 . . ?
H25D C25B H25F 109.5 . . ?
H25E C25B H25F 109.5 . . ?
C8B C26B H26D 109.5 . . ?
C8B C26B H26E 109.5 . . ?
C8B C26B H26F 109.5 . . ?
H26D C26B H26E 109.5 . . ?
H26D C26B H26F 109.5 . . ?
H26E C26B H26F 109.5 . . ?
C14B C27B H27D 109.5 . . ?
C14B C27B H27E 109.5 . . ?
C14B C27B H27F 109.5 . . ?
H27D C27B H27E 109.5 . . ?
H27D C27B H27F 109.5 . . ?
H27E C27B H27F 109.5 . . ?
O28B C28B C17B 125.31(19) . . ?
O28B C28B O29B 123.10(18) . . ?
O29B C28B C17B 111.47(15) . . ?
C20B C29B H29D 109.5 . . ?
C20B C29B H29E 109.5 . . ?
C20B C29B H29F 109.5 . . ?
H29D C29B H29E 109.5 . . ?
H29D C29B H29F 109.5 . . ?
H29E C29B H29F 109.5 . . ?
C20B C30B H30D 109.5 . . ?
C20B C30B H30E 109.5 . . ?
C20B C30B H30F 109.5 . . ?
H30D C30B H30E 109.5 . . ?
H30D C30B H30F 109.5 . . ?
H30E C30B H30F 109.5 . . ?
H31E C31B H31F 108.3 . . ?
C32B C31B H31E 110.0 . . ?
C32B C31B H31F 110.0 . . ?
O29B C31B H31E 110.0 . . ?
O29B C31B H31F 110.0 . . ?
O29B C31B C32B 108.67(19) . . ?
C31B C32B H32G 109.5 . . ?
C31B C32B H32H 109.5 . . ?
C31B C32B H32I 109.5 . . ?
H32G C32B H32H 109.5 . . ?
H32G C32B H32I 109.5 . . ?
H32H C32B H32I 109.5 . . ?
C28B O29B C31B 118.92(19) . . ?
C3B O3B H3BA 109.5 . . ?

loop_
_geom_bond_atom_site_label_1
_geom_bond_atom_site_label_2
_geom_bond_distance
_geom_bond_site_symmetry_2
_geom_bond_publ_flag
C1A H1AA 0.9900 . ?
C1A H1AB 0.9900 . ?
C1A C2A 1.530(2) . ?
C1A C10A 1.539(3) . ?
C2A H2AA 0.9900 . ?
C2A H2AB 0.9900 . ?
C2A C3A 1.522(2) . ?
C3A H3A 1.0000 . ?
C3A C4A 1.531(3) . ?
C3A O3A 1.434(2) . ?
C4A C5A 1.564(2) . ?
C4A C23A 1.536(3) . ?
C4A C24A 1.539(2) . ?
C5A H5A 1.0000 . ?
C5A C6A 1.525(3) . ?
C5A C10A 1.558(2) . ?
C6A H6AA 0.9900 . ?
C6A H6AB 0.9900 . ?
C6A C7A 1.531(2) . ?
C7A H7AA 0.9900 . ?
C7A H7AB 0.9900 . ?
C7A C8A 1.542(2) . ?
C8A C9A 1.549(3) . ?
C8A C14A 1.592(2) . ?
C8A C26A 1.551(2) . ?
C9A H9A 1.0000 . ?
C9A C10A 1.575(2) . ?
C9A C11A 1.538(2) . ?
C10A C25A 1.547(2) . ?
C11A H11A 0.9900 . ?
C11A H11B 0.9900 . ?
C11A C12A 1.505(3) . ?
C12A H12A 0.9500 . ?
C12A C13A 1.326(3) . ?
C13A C14A 1.535(2) . ?
C13A C18A 1.523(2) . ?
C14A C15A 1.551(3) . ?
C14A C27A 1.556(2) . ?
C15A H15A 0.9900 . ?
C15A H15B 0.9900 . ?
C15A C16A 1.531(2) . ?
C16A H16A 0.9900 . ?
C16A H16B 0.9900 . ?
C16A C17A 1.532(3) . ?
C17A C18A 1.540(3) . ?
C17A C22A 1.552(3) . ?
C17A C28A 1.542(7) . ?
C17A C28C 1.534(11) . ?
C18A H18A 1.0000 . ?
C18A C19A 1.547(2) . ?
C19A H19A 0.9900 . ?
C19A H19B 0.9900 . ?
C19A C20A 1.539(2) . ?
C20A C21A 1.533(3) . ?
C20A C29A 1.527(3) . ?
C20A C30A 1.531(3) . ?
C21A H21A 0.9900 . ?
C21A H21B 0.9900 . ?
C21A C22A 1.528(3) . ?
C22A H22A 0.9900 . ?
C22A H22B 0.9900 . ?
C23A H23A 0.9800 . ?
C23A H23B 0.9800 . ?
C23A H23C 0.9800 . ?
C24A H24A 0.9800 . ?
C24A H24B 0.9800 . ?
C24A H24C 0.9800 . ?
C25A H25A 0.9800 . ?
C25A H25B 0.9800 . ?
C25A H25C 0.9800 . ?
C26A H26A 0.9800 . ?
C26A H26B 0.9800 . ?
C26A H26C 0.9800 . ?
C27A H27A 0.9800 . ?
C27A H27B 0.9800 . ?
C27A H27C 0.9800 . ?
C29A H29A 0.9800 . ?
C29A H29B 0.9800 . ?
C29A H29C 0.9800 . ?
C30A H30A 0.9800 . ?
C30A H30B 0.9800 . ?
C30A H30C 0.9800 . ?
O28A C28A 1.217(8) . ?
C28A O29A 1.345(6) . ?
O29A C31A 1.459(5) . ?
C31A H31A 0.9900 . ?
C31A H31B 0.9900 . ?
C31A C32A 1.495(6) . ?
C32A H32A 0.9800 . ?
C32A H32B 0.9800 . ?
C32A H32C 0.9800 . ?
O28C C28C 1.201(14) . ?
C28C O29C 1.314(9) . ?
O29C C31C 1.468(10) . ?
C31C H31C 0.9900 . ?
C31C H31D 0.9900 . ?
C31C C32C 1.462(9) . ?
C32C H32D 0.9800 . ?
C32C H32E 0.9800 . ?
C32C H32F 0.9800 . ?
O3A H3AA 0.8400 . ?
C1B H1BA 0.9900 . ?
C1B H1BB 0.9900 . ?
C1B C2B 1.533(3) . ?
C1B C10B 1.546(2) . ?
C2B H2BA 0.9900 . ?
C2B H2BB 0.9900 . ?
C2B C3B 1.514(3) . ?
C3B H3B 1.0000 . ?
C3B C4B 1.541(3) . ?
C3B O3B 1.426(2) . ?
C4B C5B 1.559(2) . ?
C4B C23B 1.531(3) . ?
C4B C24B 1.539(3) . ?
C5B H5B 1.0000 . ?
C5B C6B 1.533(3) . ?
C5B C10B 1.556(3) . ?
C6B H6BA 0.9900 . ?
C6B H6BB 0.9900 . ?
C6B C7B 1.535(2) . ?
C7B H7BA 0.9900 . ?
C7B H7BB 0.9900 . ?
C7B C8B 1.540(3) . ?
C8B C9B 1.557(2) . ?
C8B C14B 1.592(2) . ?
C8B C26B 1.547(2) . ?
C9B H9B 1.0000 . ?
C9B C10B 1.570(2) . ?
C9B C11B 1.531(3) . ?
C10B C25B 1.542(2) . ?
C11B H11C 0.9900 . ?
C11B H11D 0.9900 . ?
C11B C12B 1.507(2) . ?
C12B H12B 0.9500 . ?
C12B C13B 1.333(3) . ?
C13B C14B 1.528(3) . ?
C13B C18B 1.527(2) . ?
C14B C15B 1.556(2) . ?
C14B C27B 1.561(2) . ?
C15B H15C 0.9900 . ?
C15B H15D 0.9900 . ?
C15B C16B 1.534(2) . ?
C16B H16C 0.9900 . ?
C16B H16D 0.9900 . ?
C16B C17B 1.529(3) . ?
C17B C18B 1.552(2) . ?
C17B C22B 1.551(2) . ?
C17B C28B 1.536(2) . ?
C18B H18B 1.0000 . ?
C18B C19B 1.545(2) . ?
C19B H19C 0.9900 . ?
C19B H19D 0.9900 . ?
C19B C20B 1.542(2) . ?
C20B C21B 1.536(2) . ?
C20B C29B 1.537(2) . ?
C20B C30B 1.529(3) . ?
C21B H21C 0.9900 . ?
C21B H21D 0.9900 . ?
C21B C22B 1.526(2) . ?
C22B H22C 0.9900 . ?
C22B H22D 0.9900 . ?
C23B H23D 0.9800 . ?
C23B H23E 0.9800 . ?
C23B H23F 0.9800 . ?
C24B H24D 0.9800 . ?
C24B H24E 0.9800 . ?
C24B H24F 0.9800 . ?
C25B H25D 0.9800 . ?
C25B H25E 0.9800 . ?
C25B H25F 0.9800 . ?
C26B H26D 0.9800 . ?
C26B H26E 0.9800 . ?
C26B H26F 0.9800 . ?
C27B H27D 0.9800 . ?
C27B H27E 0.9800 . ?
C27B H27F 0.9800 . ?
C28B O28B 1.189(2) . ?
C28B O29B 1.328(3) . ?
C29B H29D 0.9800 . ?
C29B H29E 0.9800 . ?
C29B H29F 0.9800 . ?
C30B H30D 0.9800 . ?
C30B H30E 0.9800 . ?
C30B H30F 0.9800 . ?
C31B H31E 0.9900 . ?
C31B H31F 0.9900 . ?
C31B C32B 1.484(4) . ?
C31B O29B 1.455(2) . ?
C32B H32G 0.9800 . ?
C32B H32H 0.9800 . ?
C32B H32I 0.9800 . ?
O3B H3BA 0.8400 . ?

loop_
_geom_torsion_atom_site_label_1
_geom_torsion_atom_site_label_2
_geom_torsion_atom_site_label_3
_geom_torsion_atom_site_label_4
_geom_torsion
_geom_torsion_site_symmetry_1
_geom_torsion_site_symmetry_2
_geom_torsion_site_symmetry_3
_geom_torsion_site_symmetry_4
_geom_torsion_publ_flag
C1A C2A C3A C4A 59.3(2) . . . . ?
C1A C2A C3A O3A -176.99(15) . . . . ?
C2A C1A C10A C5A 50.34(19) . . . . ?
C2A C1A C10A C9A 163.64(14) . . . . ?
C2A C1A C10A C25A -73.45(18) . . . . ?
C2A C3A C4A C5A -55.07(18) . . . . ?
C2A C3A C4A C23A -170.86(14) . . . . ?
C2A C3A C4A C24A 70.81(18) . . . . ?
C3A C4A C5A C6A -175.93(14) . . . . ?
C3A C4A C5A C10A 52.57(19) . . . . ?
C4A C5A C6A C7A 160.07(15) . . . . ?
C4A C5A C10A C1A -50.77(19) . . . . ?
C4A C5A C10A C9A -165.16(15) . . . . ?
C4A C5A C10A C25A 69.5(2) . . . . ?
C5A C6A C7A C8A 56.7(2) . . . . ?
C6A C5A C10A C1A 175.71(14) . . . . ?
C6A C5A C10A C9A 61.31(17) . . . . ?
C6A C5A C10A C25A -64.04(19) . . . . ?
C6A C7A C8A C9A -46.47(19) . . . . ?
C6A C7A C8A C14A -164.77(15) . . . . ?
C6A C7A C8A C26A 75.3(2) . . . . ?
C7A C8A C9A C10A 47.22(19) . . . . ?
C7A C8A C9A C11A 179.36(14) . . . . ?
C7A C8A C14A C13A -179.66(15) . . . . ?
C7A C8A C14A C15A -55.34(18) . . . . ?
C7A C8A C14A C27A 63.20(19) . . . . ?
C8A C9A C10A C1A -169.67(14) . . . . ?
C8A C9A C10A C5A -54.12(18) . . . . ?
C8A C9A C10A C25A 71.17(19) . . . . ?
C8A C9A C11A C12A 32.0(2) . . . . ?
C8A C14A C15A C16A -156.64(16) . . . . ?
C9A C8A C14A C13A 60.37(17) . . . . ?
C9A C8A C14A C15A -175.30(14) . . . . ?
C9A C8A C14A C27A -56.77(18) . . . . ?
C9A C11A C12A C13A -2.0(3) . . . . ?
C10A C1A C2A C3A -56.2(2) . . . . ?
C10A C5A C6A C7A -65.11(18) . . . . ?
C10A C9A C11A C12A 165.82(17) . . . . ?
C11A C9A C10A C1A 59.48(19) . . . . ?
C11A C9A C10A C5A 175.03(15) . . . . ?
C11A C9A C10A C25A -59.7(2) . . . . ?
C11A C12A C13A C14A 3.0(3) . . . . ?
C11A C12A C13A C18A 179.82(18) . . . . ?
C12A C13A C14A C8A -32.4(2) . . . . ?
C12A C13A C14A C15A -154.45(17) . . . . ?
C12A C13A C14A C27A 88.7(2) . . . . ?
C12A C13A C18A C17A 144.42(18) . . . . ?
C12A C13A C18A C19A -90.3(2) . . . . ?
C13A C14A C15A C16A -35.5(2) . . . . ?
C13A C18A C19A C20A -179.97(17) . . . . ?
C14A C8A C9A C10A 166.78(14) . . . . ?
C14A C8A C9A C11A -61.08(17) . . . . ?
C14A C13A C18A C17A -38.8(2) . . . . ?
C14A C13A C18A C19A 86.5(2) . . . . ?
C14A C15A C16A C17A 54.4(2) . . . . ?
C15A C16A C17A C18A -63.4(2) . . . . ?
C15A C16A C17A C22A 173.78(16) . . . . ?
C15A C16A C17A C28A 55.6(4) . . . . ?
C15A C16A C17A C28C 66.5(7) . . . . ?
C16A C17A C18A C13A 54.27(19) . . . . ?
C16A C17A C18A C19A -71.27(18) . . . . ?
C16A C17A C22A C21A 68.1(2) . . . . ?
C16A C17A C28A O28A 45.7(11) . . . . ?
C16A C17A C28A O29A -134.8(7) . . . . ?
C16A C17A C28C O28C 32(2) . . . . ?
C16A C17A C28C O29C -150.3(11) . . . . ?
C17A C18A C19A C20A -54.2(2) . . . . ?
C17A C28A O29A C31A -176.3(6) . . . . ?
C17A C28C O29C C31C -179.4(7) . . . . ?
C18A C13A C14A C8A 150.86(15) . . . . ?
C18A C13A C14A C15A 28.8(2) . . . . ?
C18A C13A C14A C27A -88.02(19) . . . . ?
C18A C17A C22A C21A -54.0(3) . . . . ?
C18A C17A C28A O28A 165.9(8) . . . . ?
C18A C17A C28A O29A -14.6(9) . . . . ?
C18A C17A C28C O28C 153.6(15) . . . . ?
C18A C17A C28C O29C -29.1(16) . . . . ?
C18A C19A C20A C21A 53.5(2) . . . . ?
C18A C19A C20A C29A 171.13(18) . . . . ?
C18A C19A C20A C30A -69.5(2) . . . . ?
C19A C20A C21A C22A -53.7(2) . . . . ?
C20A C21A C22A C17A 55.8(3) . . . . ?
C22A C17A C18A C13A 178.00(16) . . . . ?
C22A C17A C18A C19A 52.5(2) . . . . ?
C22A C17A C28A O28A -76.6(10) . . . . ?
C22A C17A C28A O29A 102.9(8) . . . . ?
C22A C17A C28C O28C -83(2) . . . . ?
C22A C17A C28C O29C 94.2(12) . . . . ?
C23A C4A C5A C6A -60.3(2) . . . . ?
C23A C4A C5A C10A 168.15(16) . . . . ?
C24A C4A C5A C6A 59.2(2) . . . . ?
C24A C4A C5A C10A -72.3(2) . . . . ?
C26A C8A C9A C10A -72.83(18) . . . . ?
C26A C8A C9A C11A 59.31(18) . . . . ?
C26A C8A C14A C13A -60.75(19) . . . . ?
C26A C8A C14A C15A 63.57(18) . . . . ?
C26A C8A C14A C27A -177.89(16) . . . . ?
C27A C14A C15A C16A 81.14(19) . . . . ?
C29A C20A C21A C22A -171.70(17) . . . . ?
C30A C20A C21A C22A 68.9(2) . . . . ?
O28A C28A O29A C31A 3.1(13) . . . . ?
C28A C17A C18A C13A -68.3(5) . . . . ?
C28A C17A C18A C19A 166.1(4) . . . . ?
C28A C17A C22A C21A -169.0(3) . . . . ?
C28A O29A C31A C32A 92.8(7) . . . . ?
O28C C28C O29C C31C -2(2) . . . . ?
C28C C17A C18A C13A -63.0(9) . . . . ?
C28C C17A C18A C19A 171.5(9) . . . . ?
C28C C17A C22A C21A 175.0(5) . . . . ?
C28C O29C C31C C32C 172.6(11) . . . . ?
O3A C3A C4A C5A -179.30(14) . . . . ?
O3A C3A C4A C23A 64.91(17) . . . . ?
O3A C3A C4A C24A -53.42(19) . . . . ?
C1B C2B C3B C4B 61.3(2) . . . . ?
C1B C2B C3B O3B -168.20(15) . . . . ?
C2B C1B C10B C5B 49.5(2) . . . . ?
C2B C1B C10B C9B 163.04(17) . . . . ?
C2B C1B C10B C25B -74.2(2) . . . . ?
C2B C3B C4B C5B -55.1(2) . . . . ?
C2B C3B C4B C23B -171.99(16) . . . . ?
C2B C3B C4B C24B 69.9(2) . . . . ?
C3B C4B C5B C6B -179.09(16) . . . . ?
C3B C4B C5B C10B 50.0(2) . . . . ?
C4B C5B C6B C7B 158.93(17) . . . . ?
C4B C5B C10B C1B -47.7(2) . . . . ?
C4B C5B C10B C9B -162.80(15) . . . . ?
C4B C5B C10B C25B 71.9(2) . . . . ?
C5B C6B C7B C8B 53.5(2) . . . . ?
C6B C5B C10B C1B 179.06(14) . . . . ?
C6B C5B C10B C9B 63.96(17) . . . . ?
C6B C5B C10B C25B -61.32(19) . . . . ?
C6B C7B C8B C9B -41.1(2) . . . . ?
C6B C7B C8B C14B -159.47(15) . . . . ?
C6B C7B C8B C26B 80.38(19) . . . . ?
C7B C8B C9B C10B 43.2(2) . . . . ?
C7B C8B C9B C11B 175.71(15) . . . . ?
C7B C8B C14B C13B 179.29(14) . . . . ?
C7B C8B C14B C15B -57.29(18) . . . . ?
C7B C8B C14B C27B 60.99(19) . . . . ?
C8B C9B C10B C1B -170.23(16) . . . . ?
C8B C9B C10B C5B -54.14(19) . . . . ?
C8B C9B C10B C25B 71.2(2) . . . . ?
C8B C9B C11B C12B 38.5(2) . . . . ?
C8B C14B C15B C16B -158.73(15) . . . . ?
C9B C8B C14B C13B 58.13(17) . . . . ?
C9B C8B C14B C15B -178.45(15) . . . . ?
C9B C8B C14B C27B -60.17(19) . . . . ?
C9B C11B C12B C13B -6.9(3) . . . . ?
C10B C1B C2B C3B -57.8(2) . . . . ?
C10B C5B C6B C7B -66.0(2) . . . . ?
C10B C9B C11B C12B 172.41(15) . . . . ?
C11B C9B C10B C1B 59.4(2) . . . . ?
C11B C9B C10B C5B 175.49(15) . . . . ?
C11B C9B C10B C25B -59.2(2) . . . . ?
C11B C12B C13B C14B 2.0(3) . . . . ?
C11B C12B C13B C18B 177.95(17) . . . . ?
C12B C13B C14B C8B -28.2(2) . . . . ?
C12B C13B C14B C15B -149.97(17) . . . . ?
C12B C13B C14B C27B 93.39(19) . . . . ?
C12B C13B C18B C17B 141.34(16) . . . . ?
C12B C13B C18B C19B -92.8(2) . . . . ?
C13B C14B C15B C16B -37.4(2) . . . . ?
C13B C18B C19B C20B 179.48(15) . . . . ?
C14B C8B C9B C10B 163.17(15) . . . . ?
C14B C8B C9B C11B -64.37(18) . . . . ?
C14B C13B C18B C17B -42.7(2) . . . . ?
C14B C13B C18B C19B 83.20(19) . . . . ?
C14B C15B C16B C17B 52.8(2) . . . . ?
C15B C16B C17B C18B -60.06(18) . . . . ?
C15B C16B C17B C22B 177.10(14) . . . . ?
C15B C16B C17B C28B 61.72(18) . . . . ?
C16B C17B C18B C13B 53.00(18) . . . . ?
C16B C17B C18B C19B -73.39(18) . . . . ?
C16B C17B C22B C21B 71.04(19) . . . . ?
C16B C17B C28B O28B 19.9(3) . . . . ?
C16B C17B C28B O29B -163.94(16) . . . . ?
C17B C18B C19B C20B -54.7(2) . . . . ?
C17B C28B O29B C31B 178.6(2) . . . . ?
C18B C13B C14B C8B 155.96(14) . . . . ?
C18B C13B C14B C15B 34.2(2) . . . . ?
C18B C13B C14B C27B -82.48(17) . . . . ?
C18B C17B C22B C21B -50.9(2) . . . . ?
C18B C17B C28B O28B 140.9(2) . . . . ?
C18B C17B C28B O29B -43.0(2) . . . . ?
C18B C19B C20B C21B 56.7(2) . . . . ?
C18B C19B C20B C29B 174.31(16) . . . . ?
C18B C19B C20B C30B -65.81(19) . . . . ?
C19B C20B C21B C22B -56.4(2) . . . . ?
C20B C21B C22B C17B 55.7(2) . . . . ?
C22B C17B C18B C13B 175.93(14) . . . . ?
C22B C17B C18B C19B 49.53(19) . . . . ?
C22B C17B C28B O28B -99.4(2) . . . . ?
C22B C17B C28B O29B 76.72(19) . . . . ?
C23B C4B C5B C6B -63.4(2) . . . . ?
C23B C4B C5B C10B 165.68(19) . . . . ?
C24B C4B C5B C6B 57.5(2) . . . . ?
C24B C4B C5B C10B -73.4(2) . . . . ?
C26B C8B C9B C10B -76.84(19) . . . . ?
C26B C8B C9B C11B 55.62(18) . . . . ?
C26B C8B C14B C13B -61.95(18) . . . . ?
C26B C8B C14B C15B 61.48(19) . . . . ?
C26B C8B C14B C27B 179.76(16) . . . . ?
C27B C14B C15B C16B 79.50(19) . . . . ?
C28B C17B C18B C13B -68.18(19) . . . . ?
C28B C17B C18B C19B 165.42(15) . . . . ?
C28B C17B C22B C21B -170.50(15) . . . . ?
C29B C20B C21B C22B -174.11(16) . . . . ?
C30B C20B C21B C22B 66.27(19) . . . . ?
C32B C31B O29B C28B -119.0(3) . . . . ?
O28B C28B O29B C31B -5.1(3) . . . . ?
O3B C3B C4B C5B 175.18(15) . . . . ?
O3B C3B C4B C23B 58.3(2) . . . . ?
O3B C3B C4B C24B -59.8(2) . . . . ?

_cod_database_fobs_code 2109010
